data_7037153
loop_
_publ_author_name
'Li, Xiaoshuang'
'Li, Chao'
'Gong, Pifu'
'Lin, Zheshuai'
'Yao, Jiyong'
'Wu, Yicheng'

_publ_section_title
;
 Syntheses, crystal structures and physical properties of three new
 chalcogenides: NaGaGe3Se8, K3Ga3Ge7S20, and K3Ga3Ge7Se20.
;
_journal_issue 2
_journal_name_full 'Dalton transactions (Cambridge, England : 2003)'
_journal_page_first 532
_journal_page_last 538
_journal_paper_doi 10.1039/c5dt03682h
_journal_volume 45
_journal_year 2015
_chemical_formula_sum 'Ga Ge3 Na Se8'
_chemical_formula_weight 942.16
_chemical_name_systematic
; 
 ? 
;
_space_group_IT_number 14
_symmetry_cell_setting monoclinic
_symmetry_space_group_name_Hall '-P 2ybc'
_symmetry_space_group_name_H-M 'P 1 21/c 1'
_atom_sites_solution_hydrogens none
_atom_sites_solution_primary direct
_atom_sites_solution_secondary difmap
_audit_creation_method SHELXL-97
_audit_update_record
;
2015-09-07 deposited with the CCDC.
2015-11-03 downloaded from the CCDC.
;
_cell_angle_alpha 90.00
_cell_angle_beta 101.75(3)
_cell_angle_gamma 90.00
_cell_formula_units_Z 4
_cell_length_a 7.2329(14)
_cell_length_b 11.889(2)
_cell_length_c 17.550(4)
_cell_measurement_reflns_used 5538
_cell_measurement_temperature 153.1500
_cell_measurement_theta_max 31.4970
_cell_measurement_theta_min 2.0831
_cell_volume 1477.5(5)
_computing_structure_refinement 'SHELXL-97 (Sheldrick, 1997)'
_computing_structure_solution 'SHELXS-97 (Sheldrick, 1990)'
_diffrn_ambient_temperature 153.1500
_diffrn_measured_fraction_theta_full 0.996
_diffrn_measured_fraction_theta_max 0.996
_diffrn_measurement_device_type 'Xcalibur, Sapphire3, Gemini ultra'
_diffrn_measurement_method dtprofit.ref
_diffrn_radiation_monochromator graphite
_diffrn_radiation_source 'fine-focus sealed tube'
_diffrn_radiation_type MoK\a
_diffrn_radiation_wavelength 0.71073
_diffrn_reflns_av_R_equivalents 0.2088
_diffrn_reflns_av_sigmaI/netI 0.1990
_diffrn_reflns_limit_h_max 8
_diffrn_reflns_limit_h_min -9
_diffrn_reflns_limit_k_max 14
_diffrn_reflns_limit_k_min -14
_diffrn_reflns_limit_l_max 21
_diffrn_reflns_limit_l_min -21
_diffrn_reflns_number 12334
_diffrn_reflns_theta_full 26.37
_diffrn_reflns_theta_max 26.37
_diffrn_reflns_theta_min 2.88
_exptl_absorpt_coefficient_mu 27.542
_exptl_absorpt_correction_T_max 1.0000
_exptl_absorpt_correction_T_min 0.2832
_exptl_absorpt_correction_type multi-scan
_exptl_absorpt_process_details 'face indexed'
_exptl_crystal_colour orange
_exptl_crystal_density_diffrn 4.235
_exptl_crystal_density_method 'not measured'
_exptl_crystal_description Prism
_exptl_crystal_F_000 1640
_exptl_crystal_size_max 0.6000
_exptl_crystal_size_mid 0.1800
_exptl_crystal_size_min 0.0420
_refine_diff_density_max 2.878
_refine_diff_density_min -2.460
_refine_diff_density_rms 0.571
_refine_ls_extinction_coef 0.00051(11)
_refine_ls_extinction_expression Fc^*^=kFc[1+0.001xFc^2^\l^3^/sin(2\q)]^-1/4^
_refine_ls_extinction_method SHELXL
_refine_ls_goodness_of_fit_ref 0.897
_refine_ls_hydrogen_treatment none
_refine_ls_matrix_type full
_refine_ls_number_parameters 119
_refine_ls_number_reflns 3006
_refine_ls_number_restraints 0
_refine_ls_restrained_S_all 0.897
_refine_ls_R_factor_all 0.0881
_refine_ls_R_factor_gt 0.0664
_refine_ls_shift/su_max 0.000
_refine_ls_shift/su_mean 0.000
_refine_ls_structure_factor_coef Fsqd
_refine_ls_weighting_details 'calc w=1/[\s^2^(Fo^2^)+(0.0200P)^2^+0.0000P] where P=(Fo^2^+2Fc^2^)/3'
_refine_ls_weighting_scheme calc
_refine_ls_wR_factor_gt 0.1044
_refine_ls_wR_factor_ref 0.1145
_reflns_number_gt 1836
_reflns_number_total 3006
_reflns_threshold_expression >2sigma(I)
_cod_data_source_file c5dt03682h2.cif
_cod_data_source_block c
_cod_depositor_comments
;
The following automatic conversions were performed:

'_exptl_absorpt_correction_type' value 'Multi-scan' changed to
'multi-scan' according to
/usr/data/users/saulius/crontab/automatic-downloads/rss-feeds/RSC/lib/dictionaries/cif_core.dic
dictionary named 'cif_core.dic' version 2.4.2 from 2011-04-26.

Automatic conversion script
Id: cif_fix_values 3271 2015-04-21 07:52:19Z andrius 

 Adding full bibliography for 7037153--7037155.cif.
;
_cod_original_sg_symbol_H-M P21/c
_cod_database_code 7037153

loop_
_symmetry_equiv_pos_as_xyz
'x, y, z'
'-x, y+1/2, -z+1/2'
'-x, -y, -z'
'x, -y-1/2, z-1/2'

loop_
_atom_site_label
_atom_site_type_symbol
_atom_site_fract_x
_atom_site_fract_y
_atom_site_fract_z
_atom_site_U_iso_or_equiv
_atom_site_adp_type
_atom_site_occupancy
_atom_site_symmetry_multiplicity
_atom_site_calc_flag
_atom_site_refinement_flags
Na Na 0.2576(8) 0.5657(6) 0.3257(3) 0.0430(19) Uani 1 1 d .
Ge1 Ge 0.54335(18) 0.23592(12) 0.35235(7) 0.0107(3) Uani 0.75 1 d P
Ga1 Ga 0.54335(18) 0.23592(12) 0.35235(7) 0.0107(3) Uani 0.25 1 d P
Ge2 Ge 0.25116(19) 0.29082(12) 0.16209(7) 0.0121(3) Uani 0.75 1 d P
Ga2 Ga 0.25116(19) 0.29082(12) 0.16209(7) 0.0121(3) Uani 0.25 1 d P
Ge3 Ge 0.31289(19) 0.18912(12) 0.00552(7) 0.0122(4) Uani 0.75 1 d P
Ga3 Ga 0.31289(19) 0.18912(12) 0.00552(7) 0.0122(4) Uani 0.25 1 d P
Ge4 Ge 0.03486(19) 0.24061(12) 0.32465(7) 0.0116(3) Uani 0.75 1 d P
Ga4 Ga 0.03486(19) 0.24061(12) 0.32465(7) 0.0116(3) Uani 0.25 1 d P
Se1 Se 0.07287(19) 0.39682(11) 0.41184(7) 0.0142(3) Uani 1 1 d .
Se2 Se 0.32103(19) 0.10368(11) 0.12875(7) 0.0142(3) Uani 1 1 d .
Se3 Se 0.2388(2) 0.37542(12) 0.03835(7) 0.0191(4) Uani 1 1 d .
Se4 Se 0.49222(18) 0.37739(11) 0.25466(7) 0.0138(3) Uani 1 1 d .
Se5 Se 0.20344(17) 0.61304(11) 0.15469(7) 0.0133(3) Uani 1 1 d .
Se6 Se 0.28822(17) 0.10976(11) 0.34034(7) 0.0126(3) Uani 1 1 d .
Se7 Se 0.61509(19) 0.33102(13) 0.47580(7) 0.0175(4) Uani 1 1 d .
Se8 Se 0.05000(19) 0.80952(13) 0.30652(7) 0.0171(4) Uani 1 1 d .

loop_
_atom_site_aniso_label
_atom_site_aniso_U_11
_atom_site_aniso_U_22
_atom_site_aniso_U_33
_atom_site_aniso_U_23
_atom_site_aniso_U_13
_atom_site_aniso_U_12
Na 0.040(4) 0.044(5) 0.048(4) 0.016(3) 0.017(3) -0.009(4)
Ge1 0.0116(8) 0.0079(8) 0.0128(7) 0.0002(5) 0.0031(6) 0.0019(6)
Ga1 0.0116(8) 0.0079(8) 0.0128(7) 0.0002(5) 0.0031(6) 0.0019(6)
Ge2 0.0177(8) 0.0078(9) 0.0113(7) 0.0004(5) 0.0040(6) -0.0010(6)
Ga2 0.0177(8) 0.0078(9) 0.0113(7) 0.0004(5) 0.0040(6) -0.0010(6)
Ge3 0.0185(8) 0.0080(9) 0.0109(7) 0.0007(5) 0.0049(6) 0.0005(6)
Ga3 0.0185(8) 0.0080(9) 0.0109(7) 0.0007(5) 0.0049(6) 0.0005(6)
Ge4 0.0121(8) 0.0078(9) 0.0147(7) -0.0003(5) 0.0027(6) -0.0012(6)
Ga4 0.0121(8) 0.0078(9) 0.0147(7) -0.0003(5) 0.0027(6) -0.0012(6)
Se1 0.0178(8) 0.0067(8) 0.0182(7) -0.0008(5) 0.0037(6) 0.0019(6)
Se2 0.0237(8) 0.0043(8) 0.0146(7) 0.0015(5) 0.0039(6) 0.0006(6)
Se3 0.0389(9) 0.0065(8) 0.0123(7) 0.0006(5) 0.0059(6) 0.0042(7)
Se4 0.0182(8) 0.0059(8) 0.0167(7) 0.0017(5) 0.0020(6) -0.0017(6)
Se5 0.0115(8) 0.0044(8) 0.0253(7) -0.0009(5) 0.0065(6) -0.0002(6)
Se6 0.0120(8) 0.0047(8) 0.0218(7) -0.0003(5) 0.0050(6) -0.0002(5)
Se7 0.0163(8) 0.0218(9) 0.0146(7) -0.0051(6) 0.0038(6) -0.0029(7)
Se8 0.0146(8) 0.0216(9) 0.0156(7) -0.0034(5) 0.0040(6) -0.0030(6)

loop_
_atom_type_symbol
_atom_type_description
_atom_type_scat_dispersion_real
_atom_type_scat_dispersion_imag
_atom_type_scat_source
Na Na 0.0362 0.0249 'International Tables Vol C Tables 4.2.6.8 and 6.1.1.4'
Ga Ga 0.2307 1.6083 'International Tables Vol C Tables 4.2.6.8 and 6.1.1.4'
Ge Ge 0.1547 1.8001 'International Tables Vol C Tables 4.2.6.8 and 6.1.1.4'
Se Se -0.0929 2.2259 'International Tables Vol C Tables 4.2.6.8 and 6.1.1.4'

loop_
_geom_angle_atom_site_label_1
_geom_angle_atom_site_label_2
_geom_angle_atom_site_label_3
_geom_angle
_geom_angle_site_symmetry_1
_geom_angle_site_symmetry_3
Se1 Na Se5 130.7(2) . .
Se1 Na Se2 119.8(2) . 2_655
Se5 Na Se2 98.95(15) . 2_655
Se1 Na Se4 93.1(2) . .
Se5 Na Se4 73.37(13) . .
Se2 Na Se4 67.83(13) 2_655 .
Se1 Na Se8 114.03(18) . .
Se5 Na Se8 76.45(15) . .
Se2 Na Se8 108.3(2) 2_655 .
Se4 Na Se8 148.34(18) . .
Se6 Ge1 Se5 101.71(7) . 2_645
Se6 Ge1 Se4 112.48(7) . .
Se5 Ge1 Se4 114.07(7) 2_645 .
Se6 Ge1 Se7 113.68(7) . .
Se5 Ge1 Se7 108.07(7) 2_645 .
Se4 Ge1 Se7 106.89(7) . .
Se4 Ge2 Se8 112.63(7) . 2_545
Se4 Ge2 Se3 109.20(7) . .
Se8 Ge2 Se3 107.94(8) 2_545 .
Se4 Ge2 Se2 114.34(7) . .
Se8 Ge2 Se2 113.39(8) 2_545 .
Se3 Ge2 Se2 98.12(6) . .
Se7 Ge3 Se1 112.59(7) 4_565 4_565
Se7 Ge3 Se3 114.37(8) 4_565 .
Se1 Ge3 Se3 113.65(7) 4_565 .
Se7 Ge3 Se2 107.76(7) 4_565 .
Se1 Ge3 Se2 109.03(7) 4_565 .
Se3 Ge3 Se2 98.19(6) . .
Se6 Ge4 Se5 97.50(7) . 2_545
Se6 Ge4 Se1 116.73(7) . .
Se5 Ge4 Se1 113.02(7) 2_545 .
Se6 Ge4 Se8 112.00(7) . 2_545
Se5 Ge4 Se8 108.17(7) 2_545 2_545
Se1 Ge4 Se8 108.82(7) . 2_545
Ga3 Se1 Ge3 0.00(8) 4_566 4_566
Ga3 Se1 Ge4 94.70(7) 4_566 .
Ge3 Se1 Ge4 94.70(7) 4_566 .
Ga3 Se1 Na 107.54(13) 4_566 .
Ge3 Se1 Na 107.54(13) 4_566 .
Ge4 Se1 Na 101.76(14) . .
Ge3 Se2 Ge2 81.79(6) . .
Ge3 Se2 Na 98.10(13) . 2_645
Ge2 Se2 Na 109.12(15) . 2_645
Ge3 Se3 Ge2 81.89(6) . .
Ge2 Se4 Ge1 99.93(7) . .
Ge2 Se4 Na 101.32(13) . .
Ge1 Se4 Na 103.31(11) . .
Ga1 Se5 Ge1 0.00(8) 2_655 2_655
Ga1 Se5 Ga4 101.94(7) 2_655 2
Ge1 Se5 Ga4 101.94(7) 2_655 2
Ga1 Se5 Ge4 101.94(7) 2_655 2
Ge1 Se5 Ge4 101.94(7) 2_655 2
Ga4 Se5 Ge4 0.00(6) 2 2
Ga1 Se5 Na 102.91(13) 2_655 .
Ge1 Se5 Na 102.91(13) 2_655 .
Ga4 Se5 Na 85.30(14) 2 .
Ge4 Se5 Na 85.30(14) 2 .
Ge1 Se6 Ge4 99.51(7) . .
Ga3 Se7 Ge3 0.00(7) 4_566 4_566
Ga3 Se7 Ge1 96.42(7) 4_566 .
Ge3 Se7 Ge1 96.42(7) 4_566 .
Ga2 Se8 Ge2 0.00(7) 2 2
Ga2 Se8 Ga4 97.10(7) 2 2
Ge2 Se8 Ga4 97.10(7) 2 2
Ga2 Se8 Ge4 97.10(7) 2 2
Ge2 Se8 Ge4 97.10(7) 2 2
Ga4 Se8 Ge4 0.00(9) 2 2
Ga2 Se8 Na 108.67(12) 2 .
Ge2 Se8 Na 108.67(12) 2 .
Ga4 Se8 Na 79.50(12) 2 .
Ge4 Se8 Na 79.50(12) 2 .

loop_
_geom_bond_atom_site_label_1
_geom_bond_atom_site_label_2
_geom_bond_distance
_geom_bond_site_symmetry_2
Na Se1 2.987(6) .
Na Se5 3.000(6) .
Na Se2 3.023(6) 2_655
Na Se4 3.211(7) .
Na Se8 3.250(7) .
Ge1 Se6 2.3540(19) .
Ge1 Se5 2.3656(19) 2_645
Ge1 Se4 2.3763(18) .
Ge1 Se7 2.4049(18) .
Ge2 Se4 2.363(2) .
Ge2 Se8 2.3636(19) 2_545
Ge2 Se3 2.3783(17) .
Ge2 Se2 2.3808(19) .
Ge3 Se7 2.3604(18) 4_565
Ge3 Se1 2.366(2) 4_565
Ge3 Se3 2.3772(19) .
Ge3 Se2 2.3793(16) .
Ge4 Se6 2.3767(19) .
Ge4 Se5 2.3785(18) 2_545
Ge4 Se1 2.3863(18) .
Ge4 Se8 2.4025(18) 2_545
Se1 Ga3 2.366(2) 4_566
Se1 Ge3 2.366(2) 4_566
Se2 Na 3.023(6) 2_645
Se5 Ga1 2.3656(19) 2_655
Se5 Ge1 2.3656(19) 2_655
Se5 Ga4 2.3785(18) 2
Se5 Ge4 2.3785(18) 2
Se7 Ga3 2.3603(18) 4_566
Se7 Ge3 2.3603(18) 4_566
Se8 Ga2 2.3636(19) 2
Se8 Ge2 2.3636(19) 2
Se8 Ga4 2.4025(18) 2
Se8 Ge4 2.4025(18) 2
